data_1516418
loop_
_publ_author_name
'Khan, Muhammad S. A.'
'Heger, Dominik'
'Necas, Marek'
'Sindelar, Vladimir'

_publ_section_title
;
 Remarkable salt effect on stability of supramolecular complex between
 modified cucurbit[6]uril and methylviologen in aqueous media.
;
_journal_issue 32
_journal_name_full 'The journal of physical chemistry. B'
_journal_page_first 11054
_journal_page_last 11057
_journal_paper_doi 10.1021/jp9059906
_journal_volume 113
_journal_year 2009
_chemical_formula_sum 'C45 H92 N24 O32'
_chemical_formula_weight 1481.43
_chemical_name_systematic
; 
 ? 
;
_space_group_IT_number 2
_symmetry_cell_setting triclinic
_symmetry_space_group_name_Hall '-P 1'
_symmetry_space_group_name_H-M 'P -1'
_atom_sites_solution_hydrogens geom
_atom_sites_solution_primary direct
_atom_sites_solution_secondary difmap
_audit_creation_method SHELXL-97
_cell_angle_alpha 90.10(7)
_cell_angle_beta 102.57(8)
_cell_angle_gamma 98.12(7)
_cell_formula_units_Z 2
_cell_length_a 11.649(9)
_cell_length_b 16.574(14)
_cell_length_c 17.187(17)
_cell_measurement_reflns_used 35947
_cell_measurement_temperature 180(2)
_cell_measurement_theta_max 27.48
_cell_measurement_theta_min 2.69
_cell_volume 3204(5)
_computing_cell_refinement Xcalibur
_computing_data_collection 'Xcalibur (Oxford Diffraction Ltd, 2006)'
_computing_data_reduction Xcalibur
_computing_structure_refinement 'SHELXL-97 (Sheldrick, 1997)'
_computing_structure_solution 'SHELXS-97 (Sheldrick, 1990)'
_diffrn_ambient_temperature 180(2)
_diffrn_detector_area_resol_mean 0.06
_diffrn_measured_fraction_theta_full 0.996
_diffrn_measured_fraction_theta_max 0.996
_diffrn_measurement_device_type 'Kuma KM-4 CCD diffractometer'
_diffrn_measurement_method '\w scan'
_diffrn_radiation_monochromator graphite
_diffrn_radiation_source 'fine-focus sealed tube'
_diffrn_radiation_type MoK\a
_diffrn_radiation_wavelength 0.71073
_diffrn_reflns_av_R_equivalents 0.0470
_diffrn_reflns_av_sigmaI/netI 0.1164
_diffrn_reflns_limit_h_max 13
_diffrn_reflns_limit_h_min -13
_diffrn_reflns_limit_k_max 19
_diffrn_reflns_limit_k_min -15
_diffrn_reflns_limit_l_max 20
_diffrn_reflns_limit_l_min -20
_diffrn_reflns_number 32585
_diffrn_reflns_theta_full 25.00
_diffrn_reflns_theta_max 25.00
_diffrn_reflns_theta_min 2.69
_diffrn_standards_decay_% none
_diffrn_standards_interval_count 0
_diffrn_standards_interval_time 0
_diffrn_standards_number 0
_exptl_absorpt_coefficient_mu 0.130
_exptl_absorpt_correction_T_max 0.9871
_exptl_absorpt_correction_T_min 0.9807
_exptl_absorpt_correction_type multi-scan
_exptl_absorpt_process_details Xcalibur
_exptl_crystal_density_diffrn 1.535
_exptl_crystal_density_method 'not measured'
_exptl_crystal_F_000 1572
_exptl_crystal_size_max 0.15
_exptl_crystal_size_mid 0.10
_exptl_crystal_size_min 0.10
_refine_diff_density_max 0.813
_refine_diff_density_min -0.457
_refine_diff_density_rms 0.079
_refine_ls_extinction_method none
_refine_ls_goodness_of_fit_ref 1.034
_refine_ls_hydrogen_treatment constr
_refine_ls_matrix_type full
_refine_ls_number_parameters 940
_refine_ls_number_reflns 11255
_refine_ls_number_restraints 894
_refine_ls_restrained_S_all 1.010
_refine_ls_R_factor_all 0.1513
_refine_ls_R_factor_gt 0.0744
_refine_ls_shift/su_max 0.005
_refine_ls_shift/su_mean 0.001
_refine_ls_structure_factor_coef Fsqd
_refine_ls_weighting_details 'calc w=1/[\s^2^(Fo^2^)+(0.1177P)^2^+0.0000P] where P=(Fo^2^+2Fc^2^)/3'
_refine_ls_weighting_scheme calc
_refine_ls_wR_factor_gt 0.2172
_refine_ls_wR_factor_ref 0.2324
_reflns_number_gt 5042
_reflns_number_total 11255
_reflns_threshold_expression >2sigma(I)
_cod_data_source_file jp9059906_si_003.cif
_cod_data_source_block MeCB6
_cod_depositor_comments
;
The following automatic conversions were performed:

'_symmetry_cell_setting' value 'Triclinic' changed to 'triclinic'
according to
/usr/data/users/saulius/automatic-downloads/retrospective/ACS/lib/dictionaries/cif_core.dic
dictionary named 'cif_core.dic' version 2.4.2 from 2011-04-26.

Automatic conversion script
Id: cif_fix_values 2281 2013-09-26 08:29:07Z andrius 
;
_cod_original_sg_symbol_H-M P-1
_cod_database_code 1516418

loop_
_symmetry_equiv_pos_as_xyz
'x, y, z'
'-x, -y, -z'

loop_
_atom_site_label
_atom_site_type_symbol
_atom_site_fract_x
_atom_site_fract_y
_atom_site_fract_z
_atom_site_U_iso_or_equiv
_atom_site_adp_type
_atom_site_occupancy
_atom_site_symmetry_multiplicity
_atom_site_calc_flag
_atom_site_refinement_flags
_atom_site_disorder_assembly
_atom_site_disorder_group
O1 O 1.0055(3) 0.25773(19) -0.00992(17) 0.0407(8) Uani 1 1 d U . .
O2 O 1.3776(3) 0.2611(2) 0.28879(18) 0.0623(11) Uani 1 1 d U . .
O3 O 0.8750(3) 0.05444(19) 0.05410(17) 0.0400(8) Uani 1 1 d U . .
O4 O 1.2843(3) 0.0808(3) 0.3397(2) 0.0916(16) Uani 1 1 d U . .
O6 O 1.0554(3) 0.0785(3) 0.4415(2) 0.0829(14) Uani 1 1 d U . .
O5 O 0.6667(3) 0.0053(2) 0.15314(17) 0.0446(9) Uani 1 1 d U . .
O7 O 0.6074(3) 0.1855(2) 0.19364(18) 0.0502(9) Uani 1 1 d U . .
O8 O 0.9315(3) 0.2408(2) 0.52292(18) 0.0509(9) Uani 1 1 d U . .
O9 O 0.7128(3) 0.3984(2) 0.14294(19) 0.0618(11) Uani 1 1 d U . .
O10 O 1.0430(3) 0.4201(2) 0.4617(2) 0.0596(10) Uani 1 1 d U . .
O11 O 0.9136(3) 0.42941(19) 0.03930(18) 0.0410(8) Uani 1 1 d U . .
O12 O 1.2676(3) 0.4258(3) 0.3527(2) 0.0799(13) Uani 1 1 d U . .
N1 N 1.1851(3) 0.3299(2) 0.0473(2) 0.0381(9) Uani 1 1 d U . .
N2 N 1.1618(3) 0.1957(2) 0.0533(2) 0.0379(9) Uani 1 1 d U . .
N3 N 1.3223(3) 0.3308(3) 0.1749(2) 0.0474(10) Uani 1 1 d U . .
N4 N 1.3244(3) 0.1984(3) 0.1660(2) 0.0429(10) Uani 1 1 d U . .
N5 N 1.2451(3) 0.0665(3) 0.2046(2) 0.0515(11) Uani 1 1 d U . .
N6 N 1.1235(3) -0.0021(3) 0.2681(2) 0.0652(14) Uani 1 1 d U . .
N7 N 1.0763(3) 0.0678(2) 0.0962(2) 0.0413(10) Uani 1 1 d U . .
N8 N 0.9662(3) -0.0243(2) 0.1504(2) 0.0400(10) Uani 1 1 d U . .
N11 N 0.9752(4) -0.0229(3) 0.3474(3) 0.0632(13) Uani 1 1 d U . .
N12 N 0.8550(4) 0.0351(3) 0.4039(2) 0.0524(11) Uani 1 1 d U . .
N9 N 0.8179(3) -0.0504(2) 0.2295(2) 0.0409(10) Uani 1 1 d U . .
N10 N 0.6971(3) 0.0030(3) 0.2883(2) 0.0464(10) Uani 1 1 d U . .
N13 N 0.6356(3) 0.1313(3) 0.3173(2) 0.0488(10) Uani 1 1 d U . .
N14 N 0.6614(3) 0.2648(3) 0.3086(2) 0.0490(11) Uani 1 1 d U . .
N15 N 0.7844(4) 0.1563(3) 0.4399(2) 0.0518(11) Uani 1 1 d U . .
N16 N 0.7729(3) 0.2868(3) 0.4442(2) 0.0439(10) Uani 1 1 d U . .
N17 N 0.7228(3) 0.4035(3) 0.2770(2) 0.0502(11) Uani 1 1 d U . .
N18 N 0.8378(3) 0.4947(3) 0.2263(2) 0.0434(10) Uani 1 1 d U . .
N19 N 0.8465(3) 0.4220(2) 0.4079(2) 0.0415(10) Uani 1 1 d U . .
N20 N 0.9781(3) 0.4926(3) 0.3526(2) 0.0525(11) Uani 1 1 d U . .
N21 N 0.9944(3) 0.5070(3) 0.1533(2) 0.0464(10) Uani 1 1 d U . .
N22 N 1.1109(3) 0.4431(2) 0.0980(2) 0.0401(9) Uani 1 1 d U . .
N23 N 1.1315(4) 0.4988(3) 0.2794(2) 0.0556(12) Uani 1 1 d U . .
N24 N 1.2580(3) 0.4503(3) 0.2205(2) 0.0543(11) Uani 1 1 d U . .
C1 C 1.1057(4) 0.2610(3) 0.0269(3) 0.0351(11) Uani 1 1 d U . .
C2 C 1.3438(4) 0.2634(4) 0.2167(3) 0.0481(12) Uani 1 1 d U . .
C3 C 1.3002(4) 0.3140(3) 0.0891(2) 0.0396(11) Uani 1 1 d U . .
C4 C 1.2875(4) 0.2186(3) 0.0847(3) 0.0388(11) Uani 1 1 d U . .
C5 C 1.1039(4) 0.1144(3) 0.0312(3) 0.0390(11) Uani 1 1 d U . .
H5A H 1.0293 0.1170 -0.0088 0.047 Uiso 1 1 calc R . .
H5B H 1.1557 0.0857 0.0056 0.047 Uiso 1 1 calc R . .
C6 C 1.3479(4) 0.1192(3) 0.1929(3) 0.0510(13) Uani 1 1 d U . .
H6A H 1.3823 0.0929 0.1534 0.061 Uiso 1 1 calc R . .
H6B H 1.4080 0.1259 0.2438 0.061 Uiso 1 1 calc R . .
C7 C 0.9628(4) 0.0352(3) 0.0967(3) 0.0386(11) Uani 1 1 d U . .
C8 C 1.2222(5) 0.0520(4) 0.2773(3) 0.0700(17) Uani 1 1 d U . .
C9 C 1.1603(4) 0.0215(3) 0.1434(3) 0.0456(12) Uani 1 1 d U . .
H9A H 1.1988 -0.0100 0.1091 0.055 Uiso 1 1 calc R . .
C10 C 1.0838(4) -0.0352(3) 0.1883(3) 0.0502(13) Uani 1 1 d U . .
H10A H 1.0972 -0.0932 0.1843 0.060 Uiso 1 1 calc R . .
C11 C 0.8619(4) -0.0753(3) 0.1639(3) 0.0415(12) Uani 1 1 d U . .
H11A H 0.7981 -0.0768 0.1150 0.050 Uiso 1 1 calc R . .
H11B H 0.8805 -0.1315 0.1724 0.050 Uiso 1 1 calc R . .
C12 C 1.0861(4) -0.0405(4) 0.3357(3) 0.0744(17) Uani 1 1 d U . .
H12A H 1.0811 -0.1003 0.3287 0.089 Uiso 1 1 calc R . .
H12B H 1.1478 -0.0231 0.3844 0.089 Uiso 1 1 calc R . .
C14 C 0.9702(5) 0.0352(4) 0.4011(3) 0.0634(14) Uani 1 1 d U . .
C13 C 0.7230(4) -0.0116(3) 0.2176(3) 0.0387(11) Uani 1 1 d U . .
C15 C 0.8604(4) -0.0694(3) 0.3121(3) 0.0479(12) Uani 1 1 d U . .
C16 C 0.7758(4) -0.0285(3) 0.3542(3) 0.0458(11) Uani 1 1 d U . .
C17 C 0.6014(4) 0.0463(3) 0.2924(3) 0.0490(12) Uani 1 1 d U . .
H17A H 0.5565 0.0188 0.3300 0.059 Uiso 1 1 calc R . .
H17B H 0.5469 0.0429 0.2391 0.059 Uiso 1 1 calc R . .
C18 C 0.8260(5) 0.0812(3) 0.4663(3) 0.0631(14) Uani 1 1 d U . .
H18A H 0.7639 0.0473 0.4880 0.076 Uiso 1 1 calc R . .
H18B H 0.8975 0.0936 0.5101 0.076 Uiso 1 1 calc R . .
C19 C 0.6334(4) 0.1933(4) 0.2656(3) 0.0460(12) Uani 1 1 d U . .
C20 C 0.8391(5) 0.2290(3) 0.4738(3) 0.0432(12) Uani 1 1 d U . .
C21 C 0.6650(4) 0.1613(3) 0.3979(3) 0.0534(13) Uani 1 1 d U . .
H21A H 0.6058 0.1360 0.4283 0.064 Uiso 1 1 calc R . .
C22 C 0.6636(4) 0.2523(3) 0.3915(3) 0.0481(12) Uani 1 1 d U . .
H22A H 0.5927 0.2694 0.4074 0.058 Uiso 1 1 calc R . .
C23 C 0.6259(4) 0.3394(3) 0.2739(3) 0.0548(14) Uani 1 1 d U . .
H23A H 0.5843 0.3276 0.2175 0.066 Uiso 1 1 calc R . .
H23B H 0.5688 0.3582 0.3024 0.066 Uiso 1 1 calc R . .
C24 C 0.8044(5) 0.3710(3) 0.4663(3) 0.0492(13) Uani 1 1 d U . .
H24A H 0.8669 0.3767 0.5161 0.059 Uiso 1 1 calc R . .
H24B H 0.7340 0.3914 0.4782 0.059 Uiso 1 1 calc R . .
C25 C 0.7543(4) 0.4298(3) 0.2087(3) 0.0477(13) Uani 1 1 d U . .
C26 C 0.9640(5) 0.4423(3) 0.4128(3) 0.0460(12) Uani 1 1 d U . .
C27 C 0.7736(4) 0.4596(3) 0.3438(3) 0.0438(11) Uani 1 1 d U . .
C28 C 0.8671(4) 0.5182(3) 0.3101(3) 0.0456(12) Uani 1 1 d U . .
C29 C 0.8875(4) 0.5344(3) 0.1649(3) 0.0456(12) Uani 1 1 d U . .
H29A H 0.9047 0.5937 0.1778 0.055 Uiso 1 1 calc R . .
H29B H 0.8272 0.5260 0.1141 0.055 Uiso 1 1 calc R . .
C30 C 1.0944(4) 0.5310(4) 0.3461(3) 0.0592(15) Uani 1 1 d U . .
H30A H 1.0936 0.5904 0.3403 0.071 Uiso 1 1 calc R . .
H30B H 1.1526 0.5230 0.3957 0.071 Uiso 1 1 calc R . .
C31 C 0.9975(4) 0.4560(3) 0.0914(3) 0.0378(11) Uani 1 1 d U . .
C32 C 1.2221(5) 0.4563(4) 0.2899(3) 0.0633(15) Uani 1 1 d U . .
C33 C 1.1088(4) 0.5334(4) 0.2010(3) 0.0521(13) Uani 1 1 d U . .
H33A H 1.1282 0.5942 0.2041 0.063 Uiso 1 1 calc R . .
C34 C 1.1929(4) 0.4937(3) 0.1599(3) 0.0473(12) Uani 1 1 d U . .
H34A H 1.2463 0.5355 0.1374 0.057 Uiso 1 1 calc R . .
C35 C 1.1497(4) 0.4076(3) 0.0332(3) 0.0415(11) Uani 1 1 d U . .
H35A H 1.0842 0.4032 -0.0149 0.050 Uiso 1 1 calc R . .
H35B H 1.2173 0.4451 0.0214 0.050 Uiso 1 1 calc R . .
C36 C 1.3548(4) 0.4101(3) 0.2134(3) 0.0534(13) Uani 1 1 d U . .
H36A H 1.4037 0.4047 0.2674 0.064 Uiso 1 1 calc R . .
H36B H 1.4049 0.4447 0.1831 0.064 Uiso 1 1 calc R . .
C37 C 1.3991(4) 0.3584(3) 0.0553(3) 0.0462(13) Uani 1 1 d U . .
H37A H 1.3994 0.4173 0.0606 0.069 Uiso 1 1 calc R . .
H37B H 1.3870 0.3425 -0.0011 0.069 Uiso 1 1 calc R . .
H37C H 1.4754 0.3444 0.0846 0.069 Uiso 1 1 calc R . .
C38 C 1.3597(4) 0.1858(3) 0.0324(3) 0.0465(13) Uani 1 1 d U . .
H38A H 1.3478 0.1261 0.0329 0.070 Uiso 1 1 calc R . .
H38B H 1.4441 0.2066 0.0526 0.070 Uiso 1 1 calc R . .
H38C H 1.3342 0.2034 -0.0223 0.070 Uiso 1 1 calc R . .
C39 C 0.8591(5) -0.1586(3) 0.3227(3) 0.0604(15) Uani 1 1 d U . .
H39A H 0.9153 -0.1780 0.2947 0.091 Uiso 1 1 calc R . .
H39B H 0.7789 -0.1872 0.3007 0.091 Uiso 1 1 calc R . .
H39C H 0.8822 -0.1693 0.3796 0.091 Uiso 1 1 calc R . .
C40 C 0.7065(5) -0.0858(3) 0.4020(3) 0.0536(14) Uani 1 1 d U . .
H40A H 0.6556 -0.0555 0.4258 0.080 Uiso 1 1 calc R . .
H40B H 0.7620 -0.1089 0.4443 0.080 Uiso 1 1 calc R . .
H40C H 0.6572 -0.1299 0.3667 0.080 Uiso 1 1 calc R . .
C41 C 0.6803(4) 0.5001(3) 0.3694(3) 0.0546(14) Uani 1 1 d U . .
H41A H 0.6256 0.4592 0.3896 0.082 Uiso 1 1 calc R . .
H41B H 0.6361 0.5265 0.3238 0.082 Uiso 1 1 calc R . .
H41C H 0.7183 0.5412 0.4117 0.082 Uiso 1 1 calc R . .
C42 C 0.8659(5) 0.6075(3) 0.3240(3) 0.0548(14) Uani 1 1 d U . .
H42A H 0.9272 0.6394 0.3011 0.082 Uiso 1 1 calc R . .
H42B H 0.8820 0.6199 0.3815 0.082 Uiso 1 1 calc R . .
H42C H 0.7878 0.6216 0.2986 0.082 Uiso 1 1 calc R . .
O51 O 0.9146(8) 0.1421(4) 0.2428(4) 0.186(3) Uani 1 1 d U . .
C51 C 0.9620(7) 0.2123(5) 0.2460(4) 0.086(2) Uani 1 1 d U . .
C52 C 1.0223(10) 0.2475(5) 0.3196(5) 0.170(5) Uani 1 1 d U . .
H52A H 1.0338 0.2049 0.3588 0.255 Uiso 1 1 calc R . .
H52B H 0.9757 0.2861 0.3370 0.255 Uiso 1 1 calc R . .
H52C H 1.0998 0.2764 0.3150 0.255 Uiso 1 1 calc R . .
C53 C 0.9383(8) 0.2631(5) 0.1784(4) 0.126(3) Uani 1 1 d U . .
H53A H 0.8955 0.2294 0.1313 0.189 Uiso 1 1 calc R . .
H53B H 1.0135 0.2910 0.1686 0.189 Uiso 1 1 calc R . .
H53C H 0.8896 0.3036 0.1893 0.189 Uiso 1 1 calc R . .
O61 O 0.3293(6) 0.2180(3) 0.4464(3) 0.150(3) Uani 1 1 d . . .
O62 O 0.5496(7) 0.2312(4) 0.5464(4) 0.164(3) Uani 1 1 d . . .
O63A O 0.5448(12) 0.6616(10) 0.4006(7) 0.167(7) Uani 0.483(11) 1 d PU A 1
O65A O 0.633(3) 0.182(3) 0.6291(11) 0.105(12) Uani 0.29(3) 1 d PU B 1
O78A O 0.5441(7) 0.0927(7) 0.9013(4) 0.073(4) Uani 0.584(16) 1 d P C 1
O63B O 0.4129(9) 0.6030(6) 0.4016(5) 0.105(5) Uani 0.517(11) 1 d PU A 2
O65B O 0.6720(7) 0.1357(10) 0.6526(9) 0.095(6) Uani 0.71(3) 1 d PU B 2
O78B O 0.5762(9) 0.0212(10) 0.9222(7) 0.082(6) Uani 0.416(16) 1 d P C 2
O64 O 0.5930(4) 0.0122(4) 0.5572(3) 0.120(2) Uani 1 1 d . . .
O66 O 0.4657(4) 0.3896(4) 0.4510(3) 0.1227(19) Uani 1 1 d . . .
O67 O 0.4188(4) 0.2096(3) 0.7966(4) 0.124(2) Uani 1 1 d . . .
O68 O 0.5579(4) 0.5663(3) 0.1473(3) 0.0981(15) Uani 1 1 d . . .
O69 O 0.4447(5) 0.6461(3) 0.2462(3) 0.1109(17) Uani 1 1 d . . .
O70 O 0.2503(4) 0.7174(3) 0.1721(3) 0.0959(15) Uani 1 1 d . . .
O71 O 0.7296(4) 0.7026(3) 0.1436(2) 0.0886(14) Uani 1 1 d . . .
O72 O 0.1863(5) 0.2948(3) 0.5101(3) 0.1206(19) Uani 1 1 d . . .
O73 O 0.1240(3) 0.7440(3) 0.3272(2) 0.0761(13) Uani 1 1 d . . .
O74 O 0.3740(3) 0.5706(2) 0.0185(2) 0.0637(11) Uani 1 1 d . . .
O75 O 0.2577(3) 0.7054(2) 0.0177(2) 0.0668(11) Uani 1 1 d . . .
O76 O 0.0197(3) 0.2566(2) 0.82678(19) 0.0592(10) Uani 1 1 d . . .
O77 O 0.6832(3) 0.1442(2) 0.05005(18) 0.0532(10) Uani 1 1 d . . .
O79 O 0.3299(7) 0.8760(3) 0.2021(3) 0.162(3) Uani 1 1 d . . .

loop_
_atom_site_aniso_label
_atom_site_aniso_U_11
_atom_site_aniso_U_22
_atom_site_aniso_U_33
_atom_site_aniso_U_23
_atom_site_aniso_U_13
_atom_site_aniso_U_12
O1 0.0345(18) 0.051(2) 0.0308(18) 0.0054(15) -0.0004(15) -0.0010(16)
O2 0.045(2) 0.114(3) 0.0229(18) -0.0003(19) 0.0072(16) -0.006(2)
O3 0.0364(18) 0.049(2) 0.0305(18) 0.0081(15) 0.0000(15) 0.0021(16)
O4 0.050(2) 0.171(5) 0.032(2) 0.034(2) -0.0043(18) -0.037(3)
O6 0.066(3) 0.084(3) 0.065(3) 0.038(2) -0.030(2) -0.035(2)
O5 0.0390(18) 0.065(2) 0.0253(17) 0.0101(16) -0.0001(14) 0.0036(17)
O7 0.0417(19) 0.081(3) 0.0215(17) -0.0006(16) 0.0043(14) -0.0079(18)
O8 0.055(2) 0.063(2) 0.0264(18) 0.0027(16) -0.0005(16) -0.0042(18)
O9 0.069(2) 0.079(3) 0.0262(19) -0.0121(18) 0.0124(17) -0.029(2)
O10 0.050(2) 0.080(3) 0.046(2) -0.0191(19) -0.0008(18) 0.018(2)
O11 0.0433(19) 0.048(2) 0.0292(18) -0.0018(15) 0.0095(15) -0.0043(16)
O12 0.053(2) 0.155(4) 0.029(2) -0.022(2) 0.0027(18) 0.018(2)
N1 0.041(2) 0.042(2) 0.027(2) -0.0034(18) 0.0083(17) -0.0077(18)
N2 0.037(2) 0.044(2) 0.028(2) 0.0031(18) 0.0040(16) -0.0063(18)
N3 0.045(2) 0.070(3) 0.023(2) -0.0086(19) 0.0089(17) -0.008(2)
N4 0.035(2) 0.066(3) 0.0204(19) 0.0092(19) 0.0004(16) -0.008(2)
N5 0.036(2) 0.076(3) 0.033(2) 0.023(2) -0.0017(17) -0.009(2)
N6 0.035(2) 0.118(4) 0.028(2) 0.037(2) -0.0056(17) -0.019(2)
N7 0.036(2) 0.053(3) 0.029(2) 0.0167(18) -0.0001(17) -0.0040(19)
N8 0.0310(19) 0.048(3) 0.033(2) 0.0156(18) -0.0022(16) -0.0056(18)
N11 0.034(2) 0.107(4) 0.037(2) 0.028(2) 0.0005(18) -0.015(2)
N12 0.055(2) 0.048(3) 0.037(2) 0.0144(19) -0.0125(19) -0.016(2)
N9 0.034(2) 0.060(3) 0.026(2) 0.0167(18) 0.0049(16) 0.0017(19)
N10 0.036(2) 0.075(3) 0.0224(19) 0.0067(19) 0.0024(16) -0.0052(19)
N13 0.043(2) 0.076(3) 0.021(2) 0.0015(19) 0.0054(17) -0.008(2)
N14 0.040(2) 0.077(3) 0.023(2) 0.002(2) 0.0052(18) -0.012(2)
N15 0.059(3) 0.059(3) 0.025(2) 0.012(2) -0.0033(18) -0.016(2)
N16 0.045(2) 0.064(3) 0.019(2) -0.0097(19) 0.0034(17) 0.000(2)
N17 0.039(2) 0.077(3) 0.025(2) -0.0070(19) 0.0087(17) -0.022(2)
N18 0.040(2) 0.062(3) 0.025(2) -0.0091(18) 0.0134(17) -0.013(2)
N19 0.040(2) 0.059(3) 0.024(2) -0.0109(18) 0.0064(17) 0.0015(19)
N20 0.036(2) 0.085(3) 0.033(2) -0.019(2) 0.0100(17) -0.003(2)
N21 0.043(2) 0.063(3) 0.029(2) -0.0135(19) 0.0123(17) -0.013(2)
N22 0.044(2) 0.047(3) 0.025(2) -0.0102(17) 0.0116(17) -0.0130(19)
N23 0.037(2) 0.099(4) 0.029(2) -0.024(2) 0.0126(17) -0.002(2)
N24 0.038(2) 0.096(3) 0.027(2) -0.023(2) 0.0112(18) -0.003(2)
C1 0.037(2) 0.046(3) 0.019(2) 0.001(2) 0.009(2) -0.007(2)
C2 0.032(3) 0.082(3) 0.022(2) -0.002(2) 0.005(2) -0.014(3)
C3 0.041(2) 0.055(3) 0.020(2) -0.004(2) 0.0095(19) -0.007(2)
C4 0.037(2) 0.052(3) 0.023(2) 0.002(2) 0.0050(19) -0.005(2)
C5 0.040(3) 0.043(3) 0.027(2) 0.008(2) 0.001(2) -0.005(2)
C6 0.033(3) 0.079(3) 0.033(3) 0.020(3) 0.003(2) -0.010(2)
C7 0.040(3) 0.047(3) 0.024(2) 0.005(2) 0.002(2) -0.004(2)
C8 0.039(3) 0.123(5) 0.034(3) 0.040(3) -0.006(2) -0.015(3)
C9 0.034(2) 0.063(3) 0.036(2) 0.020(2) 0.004(2) 0.001(2)
C10 0.031(2) 0.071(3) 0.042(3) 0.029(2) 0.000(2) -0.003(2)
C11 0.034(2) 0.055(3) 0.032(2) 0.012(2) 0.001(2) 0.001(2)
C12 0.031(3) 0.138(5) 0.043(3) 0.053(3) -0.003(2) -0.007(3)
C14 0.051(3) 0.075(4) 0.042(3) 0.039(2) -0.016(2) -0.026(3)
C13 0.032(2) 0.055(3) 0.025(2) 0.009(2) 0.0040(19) -0.008(2)
C15 0.036(2) 0.074(3) 0.028(2) 0.024(2) 0.0015(19) -0.004(2)
C16 0.043(2) 0.058(3) 0.027(2) 0.013(2) 0.002(2) -0.014(2)
C17 0.029(3) 0.082(3) 0.029(3) -0.003(2) 0.002(2) -0.010(2)
C18 0.084(4) 0.060(3) 0.021(3) 0.015(2) -0.015(2) -0.027(3)
C19 0.031(3) 0.080(3) 0.021(2) -0.001(2) 0.006(2) -0.012(3)
C20 0.046(3) 0.059(3) 0.019(2) 0.001(2) 0.005(2) -0.007(2)
C21 0.051(3) 0.080(3) 0.021(2) -0.001(2) 0.009(2) -0.020(3)
C22 0.038(3) 0.081(3) 0.021(2) 0.000(2) 0.0093(19) -0.007(2)
C23 0.046(3) 0.078(3) 0.032(3) 0.006(3) 0.006(2) -0.016(3)
C24 0.061(3) 0.064(3) 0.023(3) -0.008(2) 0.012(2) 0.009(3)
C25 0.042(3) 0.071(4) 0.024(2) -0.006(2) 0.008(2) -0.014(2)
C26 0.040(3) 0.069(4) 0.027(3) -0.023(2) 0.006(2) 0.004(2)
C27 0.035(2) 0.069(3) 0.026(2) -0.004(2) 0.0100(19) -0.002(2)
C28 0.042(2) 0.062(3) 0.029(2) -0.012(2) 0.011(2) -0.009(2)
C29 0.042(3) 0.061(3) 0.032(3) -0.006(2) 0.015(2) -0.009(2)
C30 0.041(3) 0.098(4) 0.036(3) -0.030(3) 0.016(2) -0.013(3)
C31 0.042(3) 0.045(3) 0.024(2) 0.001(2) 0.013(2) -0.013(2)
C32 0.041(3) 0.115(5) 0.028(3) -0.028(3) 0.006(2) -0.003(3)
C33 0.043(3) 0.068(3) 0.043(3) -0.021(2) 0.020(2) -0.018(2)
C34 0.039(2) 0.065(3) 0.033(2) -0.019(2) 0.015(2) -0.021(2)
C35 0.052(3) 0.044(3) 0.029(3) 0.001(2) 0.017(2) -0.003(2)
C36 0.037(3) 0.079(3) 0.037(3) -0.022(3) 0.009(2) -0.016(3)
C37 0.045(3) 0.056(3) 0.038(3) 0.000(2) 0.018(2) -0.006(2)
C38 0.050(3) 0.056(3) 0.034(3) 0.006(2) 0.013(2) 0.002(3)
C39 0.046(3) 0.079(4) 0.063(4) 0.040(3) 0.023(3) 0.014(3)
C40 0.066(3) 0.055(4) 0.037(3) 0.008(2) 0.023(3) -0.016(3)
C41 0.050(3) 0.075(4) 0.045(3) 0.007(3) 0.023(3) 0.011(3)
C42 0.052(3) 0.067(3) 0.043(3) -0.018(3) 0.021(3) -0.011(3)
O51 0.284(9) 0.116(5) 0.108(5) 0.022(4) 0.004(5) -0.079(5)
C51 0.128(6) 0.078(5) 0.044(3) 0.002(3) 0.026(4) -0.028(4)
C52 0.259(12) 0.109(7) 0.087(5) 0.006(5) -0.056(7) -0.015(7)
C53 0.153(7) 0.128(6) 0.074(5) 0.032(4) 0.005(5) -0.028(6)
O61 0.242(7) 0.138(5) 0.137(5) 0.089(4) 0.140(5) 0.108(5)
O62 0.263(8) 0.123(5) 0.136(5) 0.027(4) 0.114(5) 0.024(5)
O63A 0.136(11) 0.246(14) 0.096(9) -0.014(9) -0.006(7) 0.000(10)
O65A 0.119(16) 0.099(18) 0.075(12) 0.039(10) 0.005(10) -0.031(13)
O78A 0.064(5) 0.101(9) 0.042(4) 0.013(4) 0.002(3) -0.013(5)
O63B 0.141(9) 0.100(7) 0.055(6) -0.035(5) 0.029(5) -0.052(6)
O65B 0.063(5) 0.097(9) 0.123(8) -0.020(7) 0.022(4) -0.005(4)
O78B 0.068(7) 0.109(14) 0.067(8) -0.015(8) 0.007(5) 0.017(7)
O64 0.098(4) 0.169(5) 0.086(3) -0.040(3) -0.027(3) 0.065(4)
O66 0.099(4) 0.177(5) 0.099(4) 0.053(4) 0.039(3) 0.018(3)
O67 0.057(3) 0.094(4) 0.203(6) 0.020(4) -0.003(3) 0.002(3)
O68 0.082(3) 0.124(4) 0.073(3) 0.024(3) 0.001(2) -0.014(3)
O69 0.124(4) 0.136(5) 0.065(3) 0.015(3) 0.013(3) 0.005(3)
O70 0.092(3) 0.117(4) 0.076(3) -0.015(3) 0.039(3) -0.025(3)
O71 0.074(3) 0.133(4) 0.042(2) 0.001(2) 0.003(2) -0.028(3)
O72 0.184(5) 0.115(4) 0.103(4) 0.032(3) 0.097(4) 0.058(4)
O73 0.055(2) 0.126(4) 0.041(2) -0.022(2) 0.0114(18) -0.007(2)
O74 0.055(2) 0.082(3) 0.047(2) 0.015(2) 0.0116(18) -0.014(2)
O75 0.061(2) 0.077(3) 0.054(2) 0.004(2) 0.0064(19) -0.011(2)
O76 0.057(2) 0.074(3) 0.043(2) -0.0035(19) 0.0126(18) -0.006(2)
O77 0.055(2) 0.066(3) 0.0348(19) 0.0069(17) 0.0043(16) 0.0031(18)
O79 0.260(8) 0.099(4) 0.107(5) -0.025(3) -0.011(5) 0.036(5)

loop_
_atom_type_symbol
_atom_type_description
_atom_type_scat_dispersion_real
_atom_type_scat_dispersion_imag
_atom_type_scat_source
C C 0.0033 0.0016 'International Tables Vol C Tables 4.2.6.8 and 6.1.1.4'
H H 0.0000 0.0000 'International Tables Vol C Tables 4.2.6.8 and 6.1.1.4'
N N 0.0061 0.0033 'International Tables Vol C Tables 4.2.6.8 and 6.1.1.4'
O O 0.0106 0.0060 'International Tables Vol C Tables 4.2.6.8 and 6.1.1.4'

loop_
_geom_angle_atom_site_label_1
_geom_angle_atom_site_label_2
_geom_angle_atom_site_label_3
_geom_angle
C1 N1 C35 120.9(4)
C1 N1 C3 113.0(4)
C35 N1 C3 126.0(4)
C1 N2 C5 120.3(4)
C1 N2 C4 112.6(4)
C5 N2 C4 125.2(4)
C2 N3 C36 120.3(4)
C2 N3 C3 111.5(4)
C36 N3 C3 125.5(4)
C2 N4 C4 112.9(4)
C2 N4 C6 121.9(4)
C4 N4 C6 125.1(4)
C8 N5 C9 112.5(4)
C8 N5 C6 122.8(4)
C9 N5 C6 124.6(4)
C8 N6 C10 112.6(4)
C8 N6 C12 121.5(4)
C10 N6 C12 123.2(4)
C7 N7 C5 121.2(4)
C7 N7 C9 111.3(4)
C5 N7 C9 121.6(4)
C7 N8 C10 112.8(4)
C7 N8 C11 123.6(4)
C10 N8 C11 123.4(4)
C14 N11 C12 120.9(5)
C14 N11 C15 113.7(5)
C12 N11 C15 125.1(6)
C14 N12 C18 119.7(5)
C14 N12 C16 112.8(5)
C18 N12 C16 125.6(5)
C13 N9 C11 120.5(4)
C13 N9 C15 113.5(4)
C11 N9 C15 125.8(4)
C13 N10 C17 120.2(4)
C13 N10 C16 112.8(4)
C17 N10 C16 126.9(4)
C19 N13 C21 111.3(5)
C19 N13 C17 123.6(4)
C21 N13 C17 124.9(4)
C19 N14 C22 111.5(4)
C19 N14 C23 121.0(4)
C22 N14 C23 118.9(4)
C20 N15 C21 111.2(5)
C20 N15 C18 121.9(4)
C21 N15 C18 123.7(4)
C20 N16 C24 124.0(4)
C20 N16 C22 111.7(5)
C24 N16 C22 124.2(4)
C25 N17 C23 120.2(4)
C25 N17 C27 112.5(4)
C23 N17 C27 125.2(4)
C25 N18 C29 120.4(4)
C25 N18 C28 112.9(4)
C29 N18 C28 126.6(4)
C26 N19 C24 120.3(4)
C26 N19 C27 113.8(4)
C24 N19 C27 125.9(4)
C26 N20 C30 121.0(4)
C26 N20 C28 113.2(4)
C30 N20 C28 124.1(5)
C31 N21 C33 112.4(4)
C31 N21 C29 123.3(4)
C33 N21 C29 124.2(4)
C31 N22 C34 112.5(4)
C31 N22 C35 122.0(4)
C34 N22 C35 121.7(4)
C32 N23 C30 121.3(5)
C32 N23 C33 111.9(4)
C30 N23 C33 122.8(5)
C32 N24 C34 111.5(5)
C32 N24 C36 122.9(5)
C34 N24 C36 125.5(4)
O1 C1 N1 125.9(5)
O1 C1 N2 126.0(4)
N1 C1 N2 108.1(4)
O2 C2 N4 124.6(5)
O2 C2 N3 126.0(5)
N4 C2 N3 109.4(4)
N1 C3 N3 112.9(4)
N1 C3 C37 112.5(4)
N3 C3 C37 110.4(4)
N1 C3 C4 102.9(4)
N3 C3 C4 101.9(4)
C37 C3 C4 115.7(4)
N4 C4 N2 113.1(4)
N4 C4 C38 112.1(4)
N2 C4 C38 111.5(4)
N4 C4 C3 103.1(4)
N2 C4 C3 102.3(4)
C38 C4 C3 114.1(4)
N7 C5 N2 114.3(4)
N7 C5 H5A 108.7
N2 C5 H5A 108.7
N7 C5 H5B 108.7
N2 C5 H5B 108.7
H5A C5 H5B 107.6
N5 C6 N4 114.0(4)
N5 C6 H6A 108.8
N4 C6 H6A 108.8
N5 C6 H6B 108.8
N4 C6 H6B 108.8
H6A C6 H6B 107.7
O3 C7 N8 126.3(4)
O3 C7 N7 125.4(4)
N8 C7 N7 108.2(4)
O4 C8 N6 126.7(5)
O4 C8 N5 125.2(5)
N6 C8 N5 108.0(5)
N5 C9 N7 114.9(4)
N5 C9 C10 103.6(4)
N7 C9 C10 103.2(4)
N5 C9 H9A 111.5
N7 C9 H9A 111.5
C10 C9 H9A 111.5
N8 C10 N6 115.0(5)
N8 C10 C9 103.2(4)
N6 C10 C9 101.9(4)
N8 C10 H10A 112.0
N6 C10 H10A 112.0
C9 C10 H10A 112.0
N9 C11 N8 115.2(4)
N9 C11 H11A 108.5
N8 C11 H11A 108.5
N9 C11 H11B 108.5
N8 C11 H11B 108.5
H11A C11 H11B 107.5
N11 C12 N6 114.7(4)
N11 C12 H12A 108.6
N6 C12 H12A 108.6
N11 C12 H12B 108.6
N6 C12 H12B 108.6
H12A C12 H12B 107.6
O6 C14 N11 125.4(6)
O6 C14 N12 126.1(7)
N11 C14 N12 108.4(5)
O5 C13 N9 125.5(4)
O5 C13 N10 125.5(5)
N9 C13 N10 109.0(4)
N9 C15 N11 112.5(4)
N9 C15 C39 112.0(4)
N11 C15 C39 112.3(4)
N9 C15 C16 101.7(4)
N11 C15 C16 101.7(4)
C39 C15 C16 115.9(4)
N12 C16 N10 112.5(4)
N12 C16 C40 111.9(4)
N10 C16 C40 111.0(4)
N12 C16 C15 103.3(4)
N10 C16 C15 102.8(4)
C40 C16 C15 114.8(4)
N10 C17 N13 115.2(4)
N10 C17 H17A 108.5
N13 C17 H17A 108.5
N10 C17 H17B 108.5
N13 C17 H17B 108.5
H17A C17 H17B 107.5
N15 C18 N12 113.3(4)
N15 C18 H18A 108.9
N12 C18 H18A 108.9
N15 C18 H18B 108.9
N12 C18 H18B 108.9
H18A C18 H18B 107.7
O7 C19 N14 126.2(5)
O7 C19 N13 125.4(5)
N14 C19 N13 108.3(4)
O8 C20 N16 125.3(5)
O8 C20 N15 126.0(5)
N16 C20 N15 108.7(4)
N13 C21 N15 115.1(4)
N13 C21 C22 104.3(4)
N15 C21 C22 103.1(4)
N13 C21 H21A 111.3
N15 C21 H21A 111.3
C22 C21 H21A 111.3
N16 C22 N14 114.0(4)
N16 C22 C21 103.4(4)
N14 C22 C21 102.6(4)
N16 C22 H22A 112.0
N14 C22 H22A 112.0
C21 C22 H22A 112.0
N17 C23 N14 113.8(4)
N17 C23 H23A 108.8
N14 C23 H23A 108.8
N17 C23 H23B 108.8
N14 C23 H23B 108.8
H23A C23 H23B 107.7
N16 C24 N19 115.5(4)
N16 C24 H24A 108.4
N19 C24 H24A 108.4
N16 C24 H24B 108.4
N19 C24 H24B 108.4
H24A C24 H24B 107.5
O9 C25 N18 126.1(4)
O9 C25 N17 125.1(5)
N18 C25 N17 108.8(4)
O10 C26 N19 126.6(5)
O10 C26 N20 125.7(5)
N19 C26 N20 107.7(5)
N19 C27 N17 112.0(4)
N19 C27 C41 113.4(4)
N17 C27 C41 111.4(4)
N19 C27 C28 102.8(4)
N17 C27 C28 101.8(3)
C41 C27 C28 114.8(4)
N18 C28 N20 112.9(4)
N18 C28 C42 112.4(4)
N20 C28 C42 111.6(4)
N18 C28 C27 102.6(4)
N20 C28 C27 101.4(4)
C42 C28 C27 115.2(4)
N18 C29 N21 114.9(4)
N18 C29 H29A 108.5
N21 C29 H29A 108.5
N18 C29 H29B 108.5
N21 C29 H29B 108.5
H29A C29 H29B 107.5
N23 C30 N20 112.3(4)
N23 C30 H30A 109.1
N20 C30 H30A 109.1
N23 C30 H30B 109.1
N20 C30 H30B 109.1
H30A C30 H30B 107.9
O11 C31 N22 126.4(5)
O11 C31 N21 125.5(5)
N22 C31 N21 108.1(4)
O12 C32 N23 126.2(5)
O12 C32 N24 124.1(6)
N23 C32 N24 109.7(5)
N21 C33 N23 114.7(4)
N21 C33 C34 104.1(4)
N23 C33 C34 101.8(4)
N21 C33 H33A 111.8
N23 C33 H33A 111.8
C34 C33 H33A 111.8
N24 C34 N22 114.5(4)
N24 C34 C33 104.5(4)
N22 C34 C33 102.4(4)
N24 C34 H34A 111.6
N22 C34 H34A 111.6
C33 C34 H34A 111.6
N1 C35 N22 115.0(4)
N1 C35 H35A 108.5
N22 C35 H35A 108.5
N1 C35 H35B 108.5
N22 C35 H35B 108.5
H35A C35 H35B 107.5
N24 C36 N3 114.9(4)
N24 C36 H36A 108.5
N3 C36 H36A 108.5
N24 C36 H36B 108.5
N3 C36 H36B 108.5
H36A C36 H36B 107.5
C3 C37 H37A 109.5
C3 C37 H37B 109.5
H37A C37 H37B 109.5
C3 C37 H37C 109.5
H37A C37 H37C 109.5
H37B C37 H37C 109.5
C4 C38 H38A 109.5
C4 C38 H38B 109.5
H38A C38 H38B 109.5
C4 C38 H38C 109.5
H38A C38 H38C 109.5
H38B C38 H38C 109.5
C15 C39 H39A 109.5
C15 C39 H39B 109.5
H39A C39 H39B 109.5
C15 C39 H39C 109.5
H39A C39 H39C 109.5
H39B C39 H39C 109.5
C16 C40 H40A 109.5
C16 C40 H40B 109.5
H40A C40 H40B 109.5
C16 C40 H40C 109.5
H40A C40 H40C 109.5
H40B C40 H40C 109.5
C27 C41 H41A 109.5
C27 C41 H41B 109.5
H41A C41 H41B 109.5
C27 C41 H41C 109.5
H41A C41 H41C 109.5
H41B C41 H41C 109.5
C28 C42 H42A 109.5
C28 C42 H42B 109.5
H42A C42 H42B 109.5
C28 C42 H42C 109.5
H42A C42 H42C 109.5
H42B C42 H42C 109.5
O51 C51 C52 118.9(7)
O51 C51 C53 120.7(7)
C52 C51 C53 119.4(7)
C51 C52 H52A 109.5
C51 C52 H52B 109.5
H52A C52 H52B 109.5
C51 C52 H52C 109.5
H52A C52 H52C 109.5
H52B C52 H52C 109.5
C51 C53 H53A 109.5
C51 C53 H53B 109.5
H53A C53 H53B 109.5
C51 C53 H53C 109.5
H53A C53 H53C 109.5
H53B C53 H53C 109.5

loop_
_geom_bond_atom_site_label_1
_geom_bond_atom_site_label_2
_geom_bond_distance
O1 C1 1.194(5)
O2 C2 1.217(5)
O3 C7 1.205(5)
O4 C8 1.210(6)
O6 C14 1.217(6)
O5 C13 1.213(5)
O7 C19 1.210(5)
O8 C20 1.206(5)
O9 C25 1.213(5)
O10 C26 1.204(6)
O11 C31 1.203(5)
O12 C32 1.237(7)
N1 C1 1.357(6)
N1 C35 1.412(6)
N1 C3 1.437(6)
N2 C1 1.369(6)
N2 C5 1.429(6)
N2 C4 1.441(6)
N3 C2 1.354(7)
N3 C36 1.433(6)
N3 C3 1.459(6)
N4 C2 1.348(6)
N4 C4 1.425(6)
N4 C6 1.435(6)
N5 C8 1.349(6)
N5 C9 1.405(6)
N5 C6 1.431(6)
N6 C8 1.334(6)
N6 C10 1.430(6)
N6 C12 1.445(6)
N7 C7 1.357(6)
N7 C5 1.428(5)
N7 C9 1.439(6)
N8 C7 1.352(6)
N8 C10 1.420(6)
N8 C11 1.440(5)
N11 C14 1.348(8)
N11 C12 1.420(7)
N11 C15 1.451(6)
N12 C14 1.353(7)
N12 C18 1.440(7)
N12 C16 1.440(6)
N9 C13 1.335(6)
N9 C11 1.419(6)
N9 C15 1.450(6)
N10 C13 1.343(6)
N10 C17 1.422(6)
N10 C16 1.444(6)
N13 C19 1.359(6)
N13 C21 1.424(6)
N13 C17 1.445(6)
N14 C19 1.355(6)
N14 C22 1.436(6)
N14 C23 1.447(7)
N15 C20 1.348(6)
N15 C21 1.436(6)
N15 C18 1.437(7)
N16 C20 1.344(6)
N16 C24 1.422(6)
N16 C22 1.436(6)
N17 C25 1.357(6)
N17 C23 1.429(6)
N17 C27 1.441(6)
N18 C25 1.331(6)
N18 C29 1.428(6)
N18 C28 1.445(6)
N19 C26 1.347(6)
N19 C24 1.436(6)
N19 C27 1.438(6)
N20 C26 1.353(7)
N20 C30 1.441(6)
N20 C28 1.459(6)
N21 C31 1.367(6)
N21 C33 1.414(6)
N21 C29 1.438(6)
N22 C31 1.350(6)
N22 C34 1.441(6)
N22 C35 1.443(6)
N23 C32 1.331(7)
N23 C30 1.437(6)
N23 C33 1.450(7)
N24 C32 1.355(6)
N24 C34 1.410(7)
N24 C36 1.415(6)
C3 C37 1.503(6)
C3 C4 1.566(7)
C4 C38 1.506(6)
C5 H5A 0.9900
C5 H5B 0.9900
C6 H6A 0.9900
C6 H6B 0.9900
C9 C10 1.529(6)
C9 H9A 1.0000
C10 H10A 1.0000
C11 H11A 0.9900
C11 H11B 0.9900
C12 H12A 0.9900
C12 H12B 0.9900
C15 C39 1.488(7)
C15 C16 1.565(7)
C16 C40 1.517(6)
C17 H17A 0.9900
C17 H17B 0.9900
C18 H18A 0.9900
C18 H18B 0.9900
C21 C22 1.514(7)
C21 H21A 1.0000
C22 H22A 1.0000
C23 H23A 0.9900
C23 H23B 0.9900
C24 H24A 0.9900
C24 H24B 0.9900
C27 C41 1.496(7)
C27 C28 1.563(6)
C28 C42 1.502(7)
C29 H29A 0.9900
C29 H29B 0.9900
C30 H30A 0.9900
C30 H30B 0.9900
C33 C34 1.541(7)
C33 H33A 1.0000
C34 H34A 1.0000
C35 H35A 0.9900
C35 H35B 0.9900
C36 H36A 0.9900
C36 H36B 0.9900
C37 H37A 0.9800
C37 H37B 0.9800
C37 H37C 0.9800
C38 H38A 0.9800
C38 H38B 0.9800
C38 H38C 0.9800
C39 H39A 0.9800
C39 H39B 0.9800
C39 H39C 0.9800
C40 H40A 0.9800
C40 H40B 0.9800
C40 H40C 0.9800
C41 H41A 0.9800
C41 H41B 0.9800
C41 H41C 0.9800
C42 H42A 0.9800
C42 H42B 0.9800
C42 H42C 0.9800
O51 C51 1.211(8)
C51 C52 1.389(9)
C51 C53 1.436(9)
C52 H52A 0.9800
C52 H52B 0.9800
C52 H52C 0.9800
C53 H53A 0.9800
C53 H53B 0.9800
C53 H53C 0.9800
O62 O65A 1.80(4)

loop_
_geom_torsion_atom_site_label_1
_geom_torsion_atom_site_label_2
_geom_torsion_atom_site_label_3
_geom_torsion_atom_site_label_4
_geom_torsion
C35 N1 C1 O1 7.0(7)
C3 N1 C1 O1 -177.8(4)
C35 N1 C1 N2 -175.1(3)
C3 N1 C1 N2 0.0(5)
C5 N2 C1 O1 5.7(6)
C4 N2 C1 O1 170.8(4)
C5 N2 C1 N1 -172.1(4)
C4 N2 C1 N1 -7.1(5)
C4 N4 C2 O2 -178.8(4)
C6 N4 C2 O2 -3.0(7)
C4 N4 C2 N3 -0.1(5)
C6 N4 C2 N3 175.7(4)
C36 N3 C2 O2 8.9(7)
C3 N3 C2 O2 171.5(4)
C36 N3 C2 N4 -169.8(4)
C3 N3 C2 N4 -7.3(5)
C1 N1 C3 N3 -103.0(5)
C35 N1 C3 N3 71.9(5)
C1 N1 C3 C37 131.3(4)
C35 N1 C3 C37 -53.9(6)
C1 N1 C3 C4 6.1(4)
C35 N1 C3 C4 -179.0(4)
C2 N3 C3 N1 120.4(4)
C36 N3 C3 N1 -78.2(5)
C2 N3 C3 C37 -112.8(5)
C36 N3 C3 C37 48.6(6)
C2 N3 C3 C4 10.7(5)
C36 N3 C3 C4 172.1(4)
C2 N4 C4 N2 -103.1(5)
C6 N4 C4 N2 81.3(5)
C2 N4 C4 C38 129.7(4)
C6 N4 C4 C38 -45.9(6)
C2 N4 C4 C3 6.6(5)
C6 N4 C4 C3 -169.1(4)
C1 N2 C4 N4 120.5(4)
C5 N2 C4 N4 -75.3(5)
C1 N2 C4 C38 -112.0(4)
C5 N2 C4 C38 52.2(5)
C1 N2 C4 C3 10.3(4)
C5 N2 C4 C3 174.5(4)
N1 C3 C4 N4 -127.0(4)
N3 C3 C4 N4 -9.9(4)
C37 C3 C4 N4 109.9(4)
N1 C3 C4 N2 -9.4(4)
N3 C3 C4 N2 107.7(4)
C37 C3 C4 N2 -132.5(4)
N1 C3 C4 C38 111.2(4)
N3 C3 C4 C38 -131.7(4)
C37 C3 C4 C38 -11.9(6)
C7 N7 C5 N2 121.5(5)
C9 N7 C5 N2 -87.7(6)
C1 N2 C5 N7 -114.0(4)
C4 N2 C5 N7 83.0(5)
C8 N5 C6 N4 -102.0(6)
C9 N5 C6 N4 81.0(6)
C2 N4 C6 N5 97.5(5)
C4 N4 C6 N5 -87.3(5)
C10 N8 C7 O3 176.6(5)
C11 N8 C7 O3 0.8(8)
C10 N8 C7 N7 -0.7(6)
C11 N8 C7 N7 -176.5(4)
C5 N7 C7 O3 -15.7(8)
C9 N7 C7 O3 -169.3(5)
C5 N7 C7 N8 161.6(4)
C9 N7 C7 N8 8.1(5)
C10 N6 C8 O4 -168.8(7)
C12 N6 C8 O4 -7.2(11)
C10 N6 C8 N5 7.9(7)
C12 N6 C8 N5 169.6(5)
C9 N5 C8 O4 176.9(6)
C6 N5 C8 O4 -0.4(10)
C9 N5 C8 N6 0.1(7)
C6 N5 C8 N6 -177.2(5)
C8 N5 C9 N7 104.6(5)
C6 N5 C9 N7 -78.1(6)
C8 N5 C9 C10 -7.2(6)
C6 N5 C9 C10 170.0(5)
C7 N7 C9 N5 -123.5(4)
C5 N7 C9 N5 83.0(5)
C7 N7 C9 C10 -11.5(5)
C5 N7 C9 C10 -164.9(4)
C7 N8 C10 N6 103.8(5)
C11 N8 C10 N6 -80.3(6)
C7 N8 C10 C9 -6.3(6)
C11 N8 C10 C9 169.6(4)
C8 N6 C10 N8 -122.6(5)
C12 N6 C10 N8 76.1(6)
C8 N6 C10 C9 -11.8(6)
C12 N6 C10 C9 -173.1(5)
N5 C9 C10 N8 130.4(4)
N7 C9 C10 N8 10.2(5)
N5 C9 C10 N6 10.8(5)
N7 C9 C10 N6 -109.3(4)
C13 N9 C11 N8 102.3(5)
C15 N9 C11 N8 -83.7(6)
C7 N8 C11 N9 -97.3(5)
C10 N8 C11 N9 87.3(6)
C14 N11 C12 N6 -98.4(6)
C15 N11 C12 N6 89.2(7)
C8 N6 C12 N11 117.0(6)
C10 N6 C12 N11 -83.3(7)
C12 N11 C14 O6 2.4(8)
C15 N11 C14 O6 175.6(4)
C12 N11 C14 N12 -175.8(4)
C15 N11 C14 N12 -2.5(6)
C18 N12 C14 O6 -9.1(7)
C16 N12 C14 O6 -174.4(5)
C18 N12 C14 N11 169.1(4)
C16 N12 C14 N11 3.8(5)
C11 N9 C13 O5 0.3(7)
C15 N9 C13 O5 -174.4(4)
C11 N9 C13 N10 178.1(4)
C15 N9 C13 N10 3.4(5)
C17 N10 C13 O5 -4.4(7)
C16 N10 C13 O5 176.4(4)
C17 N10 C13 N9 177.9(4)
C16 N10 C13 N9 -1.4(5)
C13 N9 C15 N11 -111.7(5)
C11 N9 C15 N11 73.9(6)
C13 N9 C15 C39 120.7(4)
C11 N9 C15 C39 -53.7(6)
C13 N9 C15 C16 -3.7(5)
C11 N9 C15 C16 -178.1(4)
C14 N11 C15 N9 108.5(5)
C12 N11 C15 N9 -78.6(6)
C14 N11 C15 C39 -124.0(5)
C12 N11 C15 C39 48.8(6)
C14 N11 C15 C16 0.5(5)
C12 N11 C15 C16 173.3(4)
C14 N12 C16 N10 -113.5(5)
C18 N12 C16 N10 82.2(5)
C14 N12 C16 C40 120.7(5)
C18 N12 C16 C40 -43.6(6)
C14 N12 C16 C15 -3.3(5)
C18 N12 C16 C15 -167.6(4)
C13 N10 C16 N12 109.5(5)
C17 N10 C16 N12 -69.6(6)
C13 N10 C16 C40 -124.2(5)
C17 N10 C16 C40 56.7(6)
C13 N10 C16 C15 -0.9(5)
C17 N10 C16 C15 179.9(4)
N9 C15 C16 N12 -114.6(4)
N11 C15 C16 N12 1.6(4)
C39 C15 C16 N12 123.7(4)
N9 C15 C16 N10 2.6(4)
N11 C15 C16 N10 118.8(4)
C39 C15 C16 N10 -119.1(4)
N9 C15 C16 C40 123.3(4)
N11 C15 C16 C40 -120.5(4)
C39 C15 C16 C40 1.6(6)
C13 N10 C17 N13 -101.0(5)
C16 N10 C17 N13 78.2(6)
C19 N13 C17 N10 97.9(5)
C21 N13 C17 N10 -88.2(5)
C20 N15 C18 N12 -122.1(5)
C21 N15 C18 N12 80.2(6)
C14 N12 C18 N15 103.2(5)
C16 N12 C18 N15 -93.5(5)
C22 N14 C19 O7 168.0(5)
C23 N14 C19 O7 20.7(7)
C22 N14 C19 N13 -10.0(5)
C23 N14 C19 N13 -157.3(4)
C21 N13 C19 O7 -177.5(4)
C17 N13 C19 O7 -2.9(7)
C21 N13 C19 N14 0.5(5)
C17 N13 C19 N14 175.1(4)
C24 N16 C20 O8 1.1(7)
C22 N16 C20 O8 -175.4(4)
C24 N16 C20 N15 -179.5(4)
C22 N16 C20 N15 4.0(5)
C21 N15 C20 O8 167.2(4)
C18 N15 C20 O8 7.0(7)
C21 N15 C20 N16 -12.2(5)
C18 N15 C20 N16 -172.4(4)
C19 N13 C21 N15 -103.9(5)
C17 N13 C21 N15 81.6(6)
C19 N13 C21 C22 8.3(5)
C17 N13 C21 C22 -166.2(4)
C20 N15 C21 N13 127.5(5)
C18 N15 C21 N13 -72.6(6)
C20 N15 C21 C22 14.7(5)
C18 N15 C21 C22 174.5(4)
C20 N16 C22 N14 -105.5(5)
C24 N16 C22 N14 78.0(6)
C20 N16 C22 C21 5.1(5)
C24 N16 C22 C21 -171.4(4)
C19 N14 C22 N16 125.5(5)
C23 N14 C22 N16 -86.4(6)
C19 N14 C22 C21 14.5(5)
C23 N14 C22 C21 162.6(4)
N13 C21 C22 N16 -132.0(4)
N15 C21 C22 N16 -11.4(4)
N13 C21 C22 N14 -13.1(5)
N15 C21 C22 N14 107.4(4)
C25 N17 C23 N14 112.3(5)
C27 N17 C23 N14 -85.0(6)
C19 N14 C23 N17 -123.6(5)
C22 N14 C23 N17 91.4(5)
C20 N16 C24 N19 105.6(5)
C22 N16 C24 N19 -78.3(6)
C26 N19 C24 N16 -97.0(5)
C27 N19 C24 N16 87.0(6)
C29 N18 C25 O9 -0.1(8)
C28 N18 C25 O9 179.0(5)
C29 N18 C25 N17 179.7(4)
C28 N18 C25 N17 -1.2(6)
C23 N17 C25 O9 -6.5(8)
C27 N17 C25 O9 -171.2(5)
C23 N17 C25 N18 173.7(5)
C27 N17 C25 N18 9.0(6)
C24 N19 C26 O10 2.2(8)
C27 N19 C26 O10 178.7(5)
C24 N19 C26 N20 -177.8(4)
C27 N19 C26 N20 -1.3(5)
C30 N20 C26 O10 -5.7(8)
C28 N20 C26 O10 -171.5(5)
C30 N20 C26 N19 174.3(4)
C28 N20 C26 N19 8.5(6)
C26 N19 C27 N17 102.9(4)
C24 N19 C27 N17 -80.9(5)
C26 N19 C27 C41 -130.1(4)
C24 N19 C27 C41 46.2(6)
C26 N19 C27 C28 -5.6(5)
C24 N19 C27 C28 170.7(4)
C25 N17 C27 N19 -121.1(5)
C23 N17 C27 N19 75.0(6)
C25 N17 C27 C41 110.8(5)
C23 N17 C27 C41 -53.0(7)
C25 N17 C27 C28 -12.1(5)
C23 N17 C27 C28 -175.9(5)
C25 N18 C28 N20 102.2(5)
C29 N18 C28 N20 -78.8(6)
C25 N18 C28 C42 -130.4(5)
C29 N18 C28 C42 48.7(6)
C25 N18 C28 C27 -6.1(6)
C29 N18 C28 C27 173.0(4)
C26 N20 C28 N18 -120.3(4)
C30 N20 C28 N18 74.4(6)
C26 N20 C28 C42 111.8(5)
C30 N20 C28 C42 -53.5(6)
C26 N20 C28 C27 -11.3(5)
C30 N20 C28 C27 -176.6(4)
N19 C27 C28 N18 126.3(4)
N17 C27 C28 N18 10.3(5)
C41 C27 C28 N18 -110.2(5)
N19 C27 C28 N20 9.5(4)
N17 C27 C28 N20 -106.5(4)
C41 C27 C28 N20 133.0(4)
N19 C27 C28 C42 -111.2(5)
N17 C27 C28 C42 132.8(4)
C41 C27 C28 C42 12.3(6)
C25 N18 C29 N21 -93.4(6)
C28 N18 C29 N21 87.6(6)
C31 N21 C29 N18 103.3(5)
C33 N21 C29 N18 -80.9(6)
C32 N23 C30 N20 -113.1(6)
C33 N23 C30 N20 91.3(6)
C26 N20 C30 N23 110.2(5)
C28 N20 C30 N23 -85.6(6)
C34 N22 C31 O11 170.7(4)
C35 N22 C31 O11 12.5(7)
C34 N22 C31 N21 -7.4(5)
C35 N22 C31 N21 -165.6(4)
C33 N21 C31 O11 -174.8(5)
C29 N21 C31 O11 1.4(7)
C33 N21 C31 N22 3.3(5)
C29 N21 C31 N22 179.6(4)
C30 N23 C32 O12 15.5(9)
C33 N23 C32 O12 173.5(6)
C30 N23 C32 N24 -165.0(4)
C33 N23 C32 N24 -6.9(6)
C34 N24 C32 O12 -177.7(5)
C36 N24 C32 O12 -2.0(9)
C34 N24 C32 N23 2.8(6)
C36 N24 C32 N23 178.5(5)
C31 N21 C33 N23 -108.8(5)
C29 N21 C33 N23 75.1(6)
C31 N21 C33 C34 1.6(6)
C29 N21 C33 C34 -174.6(4)
C32 N23 C33 N21 119.5(5)
C30 N23 C33 N21 -82.9(6)
C32 N23 C33 C34 7.7(5)
C30 N23 C33 C34 165.3(4)
C32 N24 C34 N22 -109.1(5)
C36 N24 C34 N22 75.4(6)
C32 N24 C34 C33 2.1(5)
C36 N24 C34 C33 -173.5(4)
C31 N22 C34 N24 120.4(4)
C35 N22 C34 N24 -81.2(5)
C31 N22 C34 C33 8.0(5)
C35 N22 C34 C33 166.3(4)
N21 C33 C34 N24 -125.2(4)
N23 C33 C34 N24 -5.6(5)
N21 C33 C34 N22 -5.5(5)
N23 C33 C34 N22 114.1(4)
C1 N1 C35 N22 90.9(5)
C3 N1 C35 N22 -83.5(5)
C31 N22 C35 N1 -113.9(5)
C34 N22 C35 N1 89.8(5)
C32 N24 C36 N3 103.7(6)
C34 N24 C36 N3 -81.3(6)
C2 N3 C36 N24 -112.1(5)
C3 N3 C36 N24 88.0(6)
